data_3000636
loop_
_publ_author_name
'Kalita, Nabadeep'
'Nakane, Takanori'
'Kawamoto, Akihiro'
Ichiyanagi,Kouhei
'Deka, Hrishipad'
'Kalita, Dhruba Jyoti'
'Sasaki, Toshiyuki'
'Kurisu, Genji'
'Thakuria, Ranjit'

_journal_name_full 'To be published'
_chemical_formula_sum 'C24 H14 Br2 N2'
_space_group_name_Hall '-P 1'
_space_group_name_H-M_alt 'P -1'
_cell_angle_alpha 92.64(6)
_cell_angle_beta 92.61(7)
_cell_angle_gamma 93.79(4)
_cell_length_a 3.7280(15)
_cell_length_b 5.697(2)
_cell_length_c 19.45(3)
_cell_measurement_temperature 79.00
_cell_volume 411.3(7)
_diffrn_ambient_temperature 79.00
_diffrn_radiation_probe electron
_diffrn_radiation_type electron
_diffrn_radiation_wavelength 0.02508
_refine_ls_goodness_of_fit_ref 2.351
_refine_ls_R_factor_all 0.2436
_refine_ls_wR_factor_gt 0.5377
_cod_database_code 3000636
_cod_hold_until_date 2027-04-27
_cod_depositor_requested_release_date 2027-04-27

loop_
_atom_site_label
_atom_site_fract_x
_atom_site_fract_y
_atom_site_fract_z
? ? ? ?
